data_7114764
loop_
_publ_author_name
'Bingham, Ann L.'
'Hughes, David S.'
'Hursthouse, Michael B.'
'Lancaster, Robert W.'
'Tavener, Stewart'
'Threlfall, Terence L.'

_publ_section_title
;
 Over one hundred solvates of sulfathiazole
;
_journal_issue 7
_journal_name_full 'Chemical Communications'
_journal_page_first 603
_journal_paper_doi 10.1039/b009540k
_journal_year 2001
_chemical_formula_sum 'C11 H12 N4 O2 S2'
_chemical_formula_weight 296.37
_chemical_name_common 'Sulfathiazole - Acetonitrile Clathrate'
_chemical_name_systematic
; 
? 
;
_space_group_IT_number 14
_symmetry_cell_setting monoclinic
_symmetry_space_group_name_Hall '-P 2ybc'
_symmetry_space_group_name_H-M 'P 1 21/c 1'
_atom_sites_solution_hydrogens geom
_atom_sites_solution_primary direct
_atom_sites_solution_secondary difmap
_audit_creation_method SHELXL-97
_cell_angle_alpha 90.00
_cell_angle_beta 103.99(3)
_cell_angle_gamma 90.00
_cell_formula_units_Z 4
_cell_length_a 10.741(2)
_cell_length_b 7.592(2)
_cell_length_c 16.748(3)
_cell_measurement_temperature 293(2)
_cell_volume 1325.2(5)
_computing_structure_refinement 'SHELXL-97 (Sheldrick, 1997)'
_computing_structure_solution 'SHELXS-97 (Sheldrick, 1990)'
_diffrn_ambient_temperature 293(2)
_diffrn_measured_fraction_theta_full 0.859
_diffrn_measured_fraction_theta_max 0.859
_diffrn_radiation_monochromator graphite
_diffrn_radiation_source 'rotating anode'
_diffrn_radiation_type MoK\a
_diffrn_radiation_wavelength 0.71069
_diffrn_reflns_av_R_equivalents 0.1535
_diffrn_reflns_av_sigmaI/netI 0.1311
_diffrn_reflns_limit_h_max 11
_diffrn_reflns_limit_h_min -9
_diffrn_reflns_limit_k_max 8
_diffrn_reflns_limit_k_min -8
_diffrn_reflns_limit_l_max 18
_diffrn_reflns_limit_l_min -17
_diffrn_reflns_number 5352
_diffrn_reflns_theta_full 24.98
_diffrn_reflns_theta_max 24.98
_diffrn_reflns_theta_min 2.96
_exptl_absorpt_coefficient_mu 0.405
_exptl_crystal_colour 'Clear and Colourless'
_exptl_crystal_density_diffrn 1.485
_exptl_crystal_density_method 'not measured'
_exptl_crystal_description Needle
_exptl_crystal_F_000 616
_exptl_crystal_size_max 0.18
_exptl_crystal_size_mid 0.07
_exptl_crystal_size_min 0.05
_refine_diff_density_max 0.636
_refine_diff_density_min -0.467
_refine_diff_density_rms 0.105
_refine_ls_extinction_method none
_refine_ls_goodness_of_fit_ref 0.907
_refine_ls_hydrogen_treatment mixed
_refine_ls_matrix_type full
_refine_ls_number_parameters 211
_refine_ls_number_reflns 1992
_refine_ls_number_restraints 0
_refine_ls_restrained_S_all 0.907
_refine_ls_R_factor_all 0.0765
_refine_ls_R_factor_gt 0.0589
_refine_ls_shift/su_max 0.012
_refine_ls_shift/su_mean 0.002
_refine_ls_structure_factor_coef Fsqd
_refine_ls_weighting_details 'calc w=1/[\s^2^(Fo^2^)+(0.0287P)^2^+0.0000P] where P=(Fo^2^+2Fc^2^)/3'
_refine_ls_weighting_scheme calc
_refine_ls_wR_factor_gt 0.1110
_refine_ls_wR_factor_ref 0.1150
_reflns_number_gt 1397
_reflns_number_total 1992
_reflns_threshold_expression >2sigma(I)
_cod_data_source_file b009540k.txt
_cod_data_source_block s92_Clathrate
_cod_depositor_comments
;
The following automatic conversions were performed:

'_symmetry_cell_setting' value 'Monoclinic' changed to 'monoclinic'
according to
/usr/data/users/saulius/automatic-downloads/retrospective/RSC/lib/dictionaries/cif_core.dic
dictionary named 'cif_core.dic' version 2.4.2 from 2011-04-26.

Automatic conversion script
Id: cif_fix_values 2281 2013-09-26 08:29:07Z andrius 
;
_cod_original_sg_symbol_H-M 'P2(1)/c (No. 14)'
_cod_database_code 7114764

loop_
_symmetry_equiv_pos_as_xyz
'x, y, z'
'-x, y+1/2, -z+1/2'
'-x, -y, -z'
'x, -y-1/2, z-1/2'

loop_
_atom_site_label
_atom_site_type_symbol
_atom_site_fract_x
_atom_site_fract_y
_atom_site_fract_z
_atom_site_U_iso_or_equiv
_atom_site_adp_type
_atom_site_occupancy
_atom_site_symmetry_multiplicity
_atom_site_calc_flag
S11 S 0.25729(9) -0.25457(14) 0.44226(6) 0.0357(3) Uani 1 1 d
S12 S 0.17243(9) 0.07958(15) 0.54135(7) 0.0430(4) Uani 1 1 d
O11 O 0.3373(3) -0.4054(4) 0.43974(17) 0.0539(8) Uani 1 1 d
O12 O 0.1571(3) -0.2714(4) 0.48454(17) 0.0567(9) Uani 1 1 d
N11 N 0.0095(3) -0.0994(5) 0.1006(2) 0.0344(8) Uani 1 1 d
N12 N 0.3528(2) -0.0987(4) 0.47940(18) 0.0270(7) Uani 1 1 d
N13 N 0.3940(3) 0.1734(4) 0.53826(18) 0.0258(7) Uani 1 1 d
N31 N 0.4733(3) -0.0548(5) 0.7036(2) 0.0533(10) Uani 1 1 d
C11 C 0.0674(3) -0.1303(4) 0.1801(2) 0.0232(8) Uani 1 1 d
C12 C 0.1876(3) -0.2080(4) 0.2014(2) 0.0231(8) Uani 1 1 d
H12 H 0.232(3) -0.237(4) 0.165(2) 0.028 Uiso 1 1 d
C13 C 0.2455(3) -0.2418(5) 0.2802(2) 0.0234(8) Uani 1 1 d
H13 H 0.324(3) -0.300(4) 0.296(2) 0.028 Uiso 1 1 d
C14 C 0.1848(3) -0.2003(4) 0.3417(2) 0.0263(9) Uani 1 1 d
C15 C 0.0668(3) -0.1170(5) 0.3213(2) 0.0283(9) Uani 1 1 d
H15 H 0.028(3) -0.083(4) 0.365(2) 0.034 Uiso 1 1 d
C16 C 0.0093(3) -0.0830(5) 0.2419(2) 0.0285(9) Uani 1 1 d
H16 H -0.066(3) -0.034(5) 0.226(2) 0.034 Uiso 1 1 d
C17 C 0.3144(3) 0.0379(5) 0.5144(2) 0.0238(8) Uani 1 1 d
C18 C 0.3470(4) 0.3088(5) 0.5768(3) 0.0394(10) Uani 1 1 d
H18 H 0.401(3) 0.407(5) 0.592(2) 0.047 Uiso 1 1 d
C19 C 0.2289(4) 0.2772(6) 0.5825(3) 0.0511(13) Uani 1 1 d
H19 H 0.174(4) 0.353(6) 0.599(3) 0.061 Uiso 1 1 d
C32 C 0.5570(4) -0.1392(5) 0.6971(2) 0.0365(10) Uani 1 1 d
C31 C 0.6661(5) -0.2444(6) 0.6904(3) 0.0483(12) Uani 1 1 d
H31A H 0.636(4) -0.289(6) 0.636(3) 0.072 Uiso 1 1 d
H31B H 0.681(4) -0.328(7) 0.727(3) 0.072 Uiso 1 1 d
H31C H 0.739(4) -0.172(6) 0.694(3) 0.072 Uiso 1 1 d
H17 H 0.474(4) 0.172(4) 0.534(2) 0.035(11) Uiso 1 1 d
H10 H -0.061(3) -0.050(4) 0.090(2) 0.014(9) Uiso 1 1 d
H11 H 0.040(4) -0.133(6) 0.065(3) 0.056(15) Uiso 1 1 d

loop_
_atom_site_aniso_label
_atom_site_aniso_U_11
_atom_site_aniso_U_22
_atom_site_aniso_U_33
_atom_site_aniso_U_23
_atom_site_aniso_U_13
_atom_site_aniso_U_12
S11 0.0407(6) 0.0415(6) 0.0236(6) 0.0019(5) 0.0054(4) -0.0174(5)
S12 0.0267(6) 0.0577(8) 0.0510(7) 0.0118(6) 0.0218(5) 0.0125(5)
O11 0.089(2) 0.0279(16) 0.0357(18) 0.0017(14) -0.0029(16) 0.0084(14)
O12 0.0542(18) 0.091(2) 0.0270(17) 0.0011(16) 0.0140(14) -0.0453(16)
N11 0.026(2) 0.050(2) 0.028(2) 0.0017(17) 0.0079(16) 0.0126(16)
N12 0.0236(16) 0.0358(18) 0.0227(17) -0.0066(14) 0.0078(13) -0.0051(13)
N13 0.0199(18) 0.0321(18) 0.0246(18) -0.0018(14) 0.0040(14) 0.0027(14)
N31 0.042(2) 0.056(3) 0.064(3) 0.015(2) 0.017(2) 0.0026(19)
C11 0.021(2) 0.024(2) 0.025(2) 0.0009(16) 0.0048(16) -0.0022(14)
C12 0.018(2) 0.028(2) 0.026(2) -0.0006(16) 0.0112(16) -0.0010(14)
C13 0.0162(19) 0.026(2) 0.028(2) -0.0018(17) 0.0054(16) -0.0023(15)
C14 0.018(2) 0.033(2) 0.028(2) -0.0031(17) 0.0050(16) -0.0136(15)
C15 0.025(2) 0.035(2) 0.029(2) -0.0068(18) 0.0166(18) -0.0092(16)
C16 0.020(2) 0.033(2) 0.034(3) -0.0040(18) 0.0093(17) 0.0019(15)
C17 0.0178(19) 0.038(2) 0.0170(19) 0.0061(17) 0.0068(15) 0.0026(16)
C18 0.056(3) 0.033(2) 0.030(2) 0.002(2) 0.011(2) 0.0079(19)
C19 0.056(3) 0.053(3) 0.052(3) 0.011(2) 0.028(3) 0.031(2)
C32 0.038(3) 0.037(3) 0.035(3) 0.004(2) 0.0097(19) -0.010(2)
C31 0.059(3) 0.041(3) 0.051(3) -0.001(2) 0.024(3) 0.001(2)

loop_
_atom_type_symbol
_atom_type_description
_atom_type_scat_dispersion_real
_atom_type_scat_dispersion_imag
_atom_type_scat_source
C C 0.0033 0.0016 'International Tables Vol C Tables 4.2.6.8 and 6.1.1.4'
H H 0.0000 0.0000 'International Tables Vol C Tables 4.2.6.8 and 6.1.1.4'
N N 0.0061 0.0033 'International Tables Vol C Tables 4.2.6.8 and 6.1.1.4'
O O 0.0106 0.0060 'International Tables Vol C Tables 4.2.6.8 and 6.1.1.4'
S S 0.1246 0.1234 'International Tables Vol C Tables 4.2.6.8 and 6.1.1.4'

loop_
_geom_angle_atom_site_label_1
_geom_angle_atom_site_label_2
_geom_angle_atom_site_label_3
_geom_angle
O12 S11 O11 118.04(19)
O12 S11 N12 111.33(16)
O11 S11 N12 105.69(17)
O12 S11 C14 106.77(17)
O11 S11 C14 107.06(17)
N12 S11 C14 107.48(16)
C19 S12 C17 90.94(19)
C11 N11 H10 118(2)
C11 N11 H11 121(3)
H10 N11 H11 121(4)
C17 N12 S11 121.5(2)
C17 N13 C18 115.8(3)
C17 N13 H17 123(2)
C18 N13 H17 121(2)
N11 C11 C16 120.8(3)
N11 C11 C12 120.5(3)
C16 C11 C12 118.8(4)
C13 C12 C11 121.1(3)
C13 C12 H12 115(2)
C11 C12 H12 123(2)
C12 C13 C14 120.0(3)
C12 C13 H13 123(2)
C14 C13 H13 117(2)
C13 C14 C15 119.3(3)
C13 C14 S11 119.4(3)
C15 C14 S11 121.4(3)
C16 C15 C14 120.3(3)
C16 C15 H15 121(2)
C14 C15 H15 118(2)
C15 C16 C11 120.5(3)
C15 C16 H16 124(2)
C11 C16 H16 115(3)
N12 C17 N13 119.8(3)
N12 C17 S12 131.2(3)
N13 C17 S12 108.9(2)
C19 C18 N13 111.6(4)
C19 C18 H18 132(2)
N13 C18 H18 117(2)
C18 C19 S12 112.7(3)
C18 C19 H19 128(3)
S12 C19 H19 119(3)
N31 C32 C31 178.5(5)
C32 C31 H31A 100(3)
C32 C31 H31B 111(3)
H31A C31 H31B 112(4)
C32 C31 H31C 110(3)
H31A C31 H31C 111(4)
H31B C31 H31C 112(4)

loop_
_geom_bond_atom_site_label_1
_geom_bond_atom_site_label_2
_geom_bond_distance
S11 O12 1.429(3)
S11 O11 1.439(3)
S11 N12 1.591(3)
S11 C14 1.725(4)
S12 C19 1.701(5)
S12 C17 1.721(3)
N11 C11 1.348(5)
N11 H10 0.83(3)
N11 H11 0.79(4)
N12 C17 1.306(4)
N13 C17 1.335(4)
N13 C18 1.373(5)
N13 H17 0.87(3)
N31 C32 1.131(5)
C11 C16 1.379(5)
C11 C12 1.385(5)
C12 C13 1.340(5)
C12 H12 0.88(3)
C13 C14 1.383(4)
C13 H13 0.93(3)
C14 C15 1.384(5)
C15 C16 1.349(5)
C15 H15 0.97(3)
C16 H16 0.87(3)
C18 C19 1.317(6)
C18 H18 0.95(4)
C19 H19 0.91(4)
C32 C31 1.446(6)
C31 H31A 0.95(5)
C31 H31B 0.87(5)
C31 H31C 0.94(5)

loop_
_geom_hbond_atom_site_label_D
_geom_hbond_atom_site_label_H
_geom_hbond_atom_site_label_A
_geom_hbond_distance_DH
_geom_hbond_distance_HA
_geom_hbond_distance_DA
_geom_hbond_angle_DHA
_geom_hbond_site_symmetry_A
N13 H17 N12 0.87(3) 2.01(4) 2.863(4) 164(3) 3_656
N13 H17 O11 0.87(3) 2.65(4) 3.324(4) 135(3) 3_656
N13 H17 S11 0.87(3) 2.89(4) 3.731(3) 162(3) 3_656
N11 H10 O12 0.83(3) 2.54(3) 3.195(4) 136(3) 2
N11 H11 O12 0.79(4) 2.17(4) 2.957(4) 169(4) 4

loop_
_geom_torsion_atom_site_label_1
_geom_torsion_atom_site_label_2
_geom_torsion_atom_site_label_3
_geom_torsion_atom_site_label_4
_geom_torsion
O12 S11 N12 C17 -28.4(4)
O11 S11 N12 C17 -157.7(3)
C14 S11 N12 C17 88.2(3)
N11 C11 C12 C13 -179.0(3)
C16 C11 C12 C13 1.9(5)
C11 C12 C13 C14 0.6(5)
C12 C13 C14 C15 -2.8(5)
C12 C13 C14 S11 176.8(3)
O12 S11 C14 C13 -154.7(3)
O11 S11 C14 C13 -27.4(3)
N12 S11 C14 C13 85.7(3)
O12 S11 C14 C15 24.9(3)
O11 S11 C14 C15 152.2(3)
N12 S11 C14 C15 -94.6(3)
C13 C14 C15 C16 2.6(5)
S11 C14 C15 C16 -177.0(3)
C14 C15 C16 C11 -0.2(6)
N11 C11 C16 C15 178.8(4)
C12 C11 C16 C15 -2.1(5)
S11 N12 C17 N13 -174.0(2)
S11 N12 C17 S12 8.6(5)
C18 N13 C17 N12 -178.1(3)
C18 N13 C17 S12 -0.1(4)
C19 S12 C17 N12 177.9(4)
C19 S12 C17 N13 0.3(3)
C17 N13 C18 C19 -0.2(5)
N13 C18 C19 S12 0.4(5)
C17 S12 C19 C18 -0.4(4)
